data_7217220
loop_
_publ_author_name
'Batisai, Eustina'
'Ayamine, Alban'
'Kilinkissa, Ornella E. Y.'
'B\'athori, Nikoletta B.'

_publ_section_title
;
 Melting point--solubility--structure correlations in multicomponent
 crystals containing fumaric or adipic acid
;
_journal_issue 43
_journal_name_full CrystEngComm
_journal_page_first 9992
_journal_paper_doi 10.1039/C4CE01298D
_journal_volume 16
_journal_year 2014
_chemical_formula_sum 'C18 H24 N2 O4'
_chemical_formula_weight 332.39
_chemical_name_systematic
; 
 ? 
;
_space_group_IT_number 14
_symmetry_cell_setting monoclinic
_symmetry_space_group_name_Hall '-P 2yn'
_symmetry_space_group_name_H-M 'P 1 21/n 1'
_atom_sites_solution_hydrogens geom
_atom_sites_solution_primary direct
_atom_sites_solution_secondary difmap
_audit_creation_method SHELXL-97
_cell_angle_alpha 90.00
_cell_angle_beta 99.48(3)
_cell_angle_gamma 90.00
_cell_formula_units_Z 2
_cell_length_a 5.4732(11)
_cell_length_b 14.309(3)
_cell_length_c 11.659(2)
_cell_measurement_reflns_used 1517
_cell_measurement_temperature 173(2)
_cell_measurement_theta_max 27.47
_cell_measurement_theta_min 2.85
_cell_volume 900.6(3)
_computing_structure_refinement 'SHELXL-97 (Sheldrick, 1997)'
_computing_structure_solution 'SHELXS-97 (Sheldrick, 1990)'
_diffrn_ambient_temperature 173(2)
_diffrn_measured_fraction_theta_full 0.996
_diffrn_measured_fraction_theta_max 0.996
_diffrn_radiation_monochromator graphite
_diffrn_radiation_source 'fine-focus sealed tube'
_diffrn_radiation_type MoK\a
_diffrn_radiation_wavelength 0.71073
_diffrn_reflns_av_R_equivalents 0.0372
_diffrn_reflns_av_sigmaI/netI 0.0412
_diffrn_reflns_limit_h_max 7
_diffrn_reflns_limit_h_min -7
_diffrn_reflns_limit_k_max 18
_diffrn_reflns_limit_k_min -18
_diffrn_reflns_limit_l_max 15
_diffrn_reflns_limit_l_min -15
_diffrn_reflns_number 4023
_diffrn_reflns_theta_full 27.47
_diffrn_reflns_theta_max 27.47
_diffrn_reflns_theta_min 2.85
_exptl_absorpt_coefficient_mu 0.087
_exptl_absorpt_correction_type none
_exptl_crystal_colour colourless
_exptl_crystal_density_diffrn 1.226
_exptl_crystal_density_method 'not measured'
_exptl_crystal_description block
_exptl_crystal_F_000 356
_exptl_crystal_size_max 0.10
_exptl_crystal_size_mid 0.10
_exptl_crystal_size_min 0.10
_refine_diff_density_max 0.229
_refine_diff_density_min -0.185
_refine_diff_density_rms 0.045
_refine_ls_extinction_method none
_refine_ls_goodness_of_fit_ref 1.051
_refine_ls_hydrogen_treatment noref
_refine_ls_matrix_type full
_refine_ls_number_parameters 111
_refine_ls_number_reflns 2051
_refine_ls_number_restraints 0
_refine_ls_restrained_S_all 1.051
_refine_ls_R_factor_all 0.0671
_refine_ls_R_factor_gt 0.0461
_refine_ls_shift/su_max 0.000
_refine_ls_shift/su_mean 0.000
_refine_ls_structure_factor_coef Fsqd
_refine_ls_weighting_details 'calc w=1/[\s^2^(Fo^2^)+(0.0653P)^2^+0.1143P] where P=(Fo^2^+2Fc^2^)/3'
_refine_ls_weighting_scheme calc
_refine_ls_wR_factor_gt 0.1160
_refine_ls_wR_factor_ref 0.1292
_reflns_number_gt 1517
_reflns_number_total 2051
_reflns_threshold_expression >2sigma(I)
_cod_data_source_file c4ce01298d2.cif
_cod_data_source_block ADI3PIC
_cod_depositor_comments
;
The following automatic conversions were performed:

'_symmetry_cell_setting' value 'MONOCLINIC' changed to 'monoclinic'
according to
/usr/data/users/saulius/crontab/automatic-downloads/rss-feeds/RSC/lib/dictionaries/cif_core.dic
dictionary named 'cif_core.dic' version 2.4.2 from 2011-04-26.

Automatic conversion script
Id: cif_fix_values 2281 2013-09-26 08:29:07Z andrius 

 Adding full bibliography for 7217220--7217223.cif.
;
_cod_original_sg_symbol_H-M p21/n
_cod_database_code 7217220

loop_
_symmetry_equiv_pos_as_xyz
'x, y, z'
'-x+1/2, y+1/2, -z+1/2'
'-x, -y, -z'
'x-1/2, -y-1/2, z-1/2'

loop_
_atom_site_label
_atom_site_type_symbol
_atom_site_fract_x
_atom_site_fract_y
_atom_site_fract_z
_atom_site_U_iso_or_equiv
_atom_site_adp_type
_atom_site_occupancy
_atom_site_symmetry_multiplicity
_atom_site_calc_flag
_atom_site_refinement_flags
O8 O 0.07428(18) 0.79621(7) 0.53515(10) 0.0515(3) Uani 1 1 d .
O10 O 0.37813(18) 0.69643(7) 0.59984(10) 0.0555(3) Uani 1 1 d .
N1 N 0.3968(2) 0.92688(8) 0.62481(10) 0.0426(3) Uani 1 1 d .
C3 C 0.5332(3) 1.08475(9) 0.66829(11) 0.0421(3) Uani 1 1 d .
C9 C 0.1697(2) 0.71123(9) 0.55100(11) 0.0400(3) Uani 1 1 d .
C12 C 0.0917(2) 0.53735(9) 0.52595(12) 0.0410(3) Uani 1 1 d .
H12A H 0.1323 0.5279 0.6111 0.049 Uiso 1 1 calc R
H13B H 0.2466 0.5304 0.4933 0.049 Uiso 1 1 calc R
C11 C -0.0088(2) 0.63557(9) 0.50170(12) 0.0422(3) Uani 1 1 d .
H11B H -0.0515 0.6443 0.4165 0.051 Uiso 1 1 calc R
H11A H -0.1631 0.6423 0.5349 0.051 Uiso 1 1 calc R
C6 C 0.6172(2) 0.89584(11) 0.67826(12) 0.0475(4) Uani 1 1 d .
H6 H 0.6475 0.8304 0.6814 0.057 Uiso 1 1 calc R
C2 C 0.3589(2) 1.01928(10) 0.62018(11) 0.0415(3) Uani 1 1 d .
H2 H 0.2031 1.0414 0.5816 0.050 Uiso 1 1 calc R
C4 C 0.7593(3) 1.05054(11) 0.72437(12) 0.0492(4) Uani 1 1 d .
H4 H 0.8842 1.0924 0.7594 0.059 Uiso 1 1 calc R
C5 C 0.8014(3) 0.95544(11) 0.72887(13) 0.0530(4) Uani 1 1 d .
H5 H 0.9557 0.9314 0.7665 0.064 Uiso 1 1 calc R
C7 C 0.4760(3) 1.18751(10) 0.65938(15) 0.0564(4) Uani 1 1 d .
H7A H 0.6158 1.2228 0.7017 0.085 Uiso 1 1 calc R
H7B H 0.3269 1.2003 0.6932 0.085 Uiso 1 1 calc R
H7C H 0.4480 1.2063 0.5774 0.085 Uiso 1 1 calc R
H8 H 0.1947 0.8411 0.5671 0.076(6) Uiso 1 1 d R

loop_
_atom_site_aniso_label
_atom_site_aniso_U_11
_atom_site_aniso_U_22
_atom_site_aniso_U_33
_atom_site_aniso_U_23
_atom_site_aniso_U_13
_atom_site_aniso_U_12
O8 0.0419(5) 0.0342(5) 0.0730(7) -0.0043(4) -0.0067(5) 0.0024(4)
O10 0.0433(6) 0.0419(6) 0.0743(8) 0.0069(5) -0.0105(5) -0.0007(4)
N1 0.0400(6) 0.0398(6) 0.0463(6) -0.0008(5) 0.0019(5) -0.0037(5)
C3 0.0464(7) 0.0432(8) 0.0368(7) -0.0033(5) 0.0078(5) -0.0076(6)
C9 0.0387(7) 0.0364(7) 0.0439(7) 0.0024(5) 0.0036(6) 0.0015(5)
C12 0.0398(7) 0.0366(7) 0.0453(7) -0.0021(5) 0.0029(5) 0.0021(6)
C11 0.0398(7) 0.0348(7) 0.0497(8) -0.0016(6) 0.0009(6) 0.0009(5)
C6 0.0430(8) 0.0430(8) 0.0544(8) -0.0002(6) 0.0019(6) 0.0011(6)
C2 0.0401(7) 0.0434(8) 0.0397(7) -0.0001(6) 0.0025(5) -0.0021(6)
C4 0.0417(8) 0.0552(9) 0.0494(8) -0.0085(7) 0.0032(6) -0.0128(6)
C5 0.0375(7) 0.0585(10) 0.0596(9) -0.0031(7) -0.0016(6) 0.0003(7)
C7 0.0684(10) 0.0428(9) 0.0562(9) -0.0059(7) 0.0047(8) -0.0088(7)

loop_
_atom_type_symbol
_atom_type_description
_atom_type_scat_dispersion_real
_atom_type_scat_dispersion_imag
_atom_type_scat_source
C C 0.0033 0.0016 'International Tables Vol C Tables 4.2.6.8 and 6.1.1.4'
H H 0.0000 0.0000 'International Tables Vol C Tables 4.2.6.8 and 6.1.1.4'
N N 0.0061 0.0033 'International Tables Vol C Tables 4.2.6.8 and 6.1.1.4'
O O 0.0106 0.0060 'International Tables Vol C Tables 4.2.6.8 and 6.1.1.4'

loop_
_geom_angle_atom_site_label_1
_geom_angle_atom_site_label_2
_geom_angle_atom_site_label_3
_geom_angle
_geom_angle_site_symmetry_1
_geom_angle_site_symmetry_3
C9 O8 H8 109.5 . .
C2 N1 C6 117.94(12) . .
C2 C3 C4 116.88(13) . .
C2 C3 C7 120.70(13) . .
C4 C3 C7 122.42(13) . .
O10 C9 O8 123.18(12) . .
O10 C9 C11 123.83(12) . .
O8 C9 C11 112.99(11) . .
C11 C12 C12 112.41(13) . 3_566
C11 C12 H12A 109.1 . .
C12 C12 H12A 109.1 3_566 .
C11 C12 H13B 109.1 . .
C12 C12 H13B 109.1 3_566 .
H12A C12 H13B 107.9 . .
C9 C11 C12 113.70(11) . .
C9 C11 H11B 108.8 . .
C12 C11 H11B 108.8 . .
C9 C11 H11A 108.8 . .
C12 C11 H11A 108.8 . .
H11B C11 H11A 107.7 . .
N1 C6 C5 122.27(14) . .
N1 C6 H6 118.9 . .
C5 C6 H6 118.9 . .
N1 C2 C3 123.96(12) . .
N1 C2 H2 118.0 . .
C3 C2 H2 118.0 . .
C5 C4 C3 119.69(13) . .
C5 C4 H4 120.2 . .
C3 C4 H4 120.2 . .
C6 C5 C4 119.25(13) . .
C6 C5 H5 120.4 . .
C4 C5 H5 120.4 . .
C3 C7 H7A 109.5 . .
C3 C7 H7B 109.5 . .
H7A C7 H7B 109.5 . .
C3 C7 H7C 109.5 . .
H7A C7 H7C 109.5 . .
H7B C7 H7C 109.5 . .

loop_
_geom_bond_atom_site_label_1
_geom_bond_atom_site_label_2
_geom_bond_distance
_geom_bond_site_symmetry_2
O8 C9 1.3242(16) .
O8 H8 0.9509 .
O10 C9 1.2069(16) .
N1 C2 1.3382(17) .
N1 C6 1.3387(17) .
C3 C2 1.3880(19) .
C3 C4 1.390(2) .
C3 C7 1.503(2) .
C9 C11 1.5072(18) .
C12 C11 1.5185(18) .
C12 C12 1.522(3) 3_566
C12 H12A 0.9900 .
C12 H13B 0.9900 .
C11 H11B 0.9900 .
C11 H11A 0.9900 .
C6 C5 1.377(2) .
C6 H6 0.9500 .
C2 H2 0.9500 .
C4 C5 1.380(2) .
C4 H4 0.9500 .
C5 H5 0.9500 .
C7 H7A 0.9800 .
C7 H7B 0.9800 .
C7 H7C 0.9800 .

loop_
_geom_hbond_atom_site_label_D
_geom_hbond_atom_site_label_H
_geom_hbond_atom_site_label_A
_geom_hbond_distance_DH
_geom_hbond_distance_HA
_geom_hbond_distance_DA
_geom_hbond_angle_DHA
_geom_hbond_site_symmetry_A
C6 H6 O10 0.95 2.51 3.2086(19) 130.6 .
C4 H4 O10 0.95 2.43 3.3403(18) 161.0 2_656
O8 H8 N1 0.95 1.71 2.6641(15) 176.4 .
